data_4324241
loop_
_publ_author_name
'Maarit Risto'
'Jari Konu'
'Tristram Chivers'

_publ_contact_author 'Professor Tristram Chivers'
_publ_contact_author_email chivers@ucalgary.ca
_publ_section_title
;
 Identification of a Novel \h2-Se2 Bonding Mode in Cu(I) Complexes of the
 Dimeric Selenocarbonyl Dianions, [(EPh2P)2CSeSeC(PPh2E)2]2- (E = S, Se)
;
_journal_name_full 'Inorganic Chemistry'
_journal_page_first 406
_journal_page_last 408
_journal_paper_doi 10.1021/ic101866v
_journal_volume 50
_journal_year 2011
_chemical_formula_moiety 'C50 H40 Cu2 P4 Se6, 2(C H2 Cl2)'
_chemical_formula_sum 'C52 H44 Cl4 Cu2 P4 Se6'
_chemical_formula_weight 1535.39
_chemical_name_systematic
;
 ?
;
_space_group_IT_number 2
_symmetry_cell_setting triclinic
_symmetry_space_group_name_Hall '-P 1'
_symmetry_space_group_name_H-M 'P -1'
_atom_sites_solution_hydrogens geom
_atom_sites_solution_primary direct
_atom_sites_solution_secondary difmap
_audit_creation_method SHELXL-97
_cell_angle_alpha 79.80(3)
_cell_angle_beta 70.70(3)
_cell_angle_gamma 84.78(3)
_cell_formula_units_Z 1
_cell_length_a 10.339(2)
_cell_length_b 10.461(2)
_cell_length_c 13.577(3)
_cell_measurement_reflns_used 8828
_cell_measurement_temperature 173(2)
_cell_measurement_theta_max 25.03
_cell_measurement_theta_min 2.09
_cell_volume 1363.2(6)
_computing_cell_refinement 'HKL Scalepack (Otwinowski & Minor 1997)'
_computing_data_collection 'Collect (Nonius BV, 1997-2000)'
_computing_data_reduction DENZO-SMN
_computing_molecular_graphics 'DIAMOND (Brandenburg & Berndt, 1999)'
_computing_publication_material 'WinGX v1.70-01 (L. J. Farrugia)'
_computing_structure_refinement 'SHELXL-97 (Sheldrick, 1997)'
_computing_structure_solution 'SHELXS-97 (Sheldrick, 1997)'
_diffrn_ambient_temperature 173(2)
_diffrn_measured_fraction_theta_full 0.990
_diffrn_measured_fraction_theta_max 0.990
_diffrn_measurement_device_type 'KappaCCD (Nonius, FR540C)'
_diffrn_measurement_method 'phi\omega scans'
_diffrn_radiation_monochromator 'horizonally mounted graphite crystal'
_diffrn_radiation_source 'Enraf Nonius FR590D, fine-focus sealed tube'
_diffrn_radiation_type MoK\a
_diffrn_radiation_wavelength 0.71073
_diffrn_reflns_av_R_equivalents 0.0496
_diffrn_reflns_av_sigmaI/netI 0.0584
_diffrn_reflns_limit_h_max 12
_diffrn_reflns_limit_h_min -12
_diffrn_reflns_limit_k_max 12
_diffrn_reflns_limit_k_min -12
_diffrn_reflns_limit_l_max 16
_diffrn_reflns_limit_l_min -16
_diffrn_reflns_number 8828
_diffrn_reflns_theta_full 25.03
_diffrn_reflns_theta_max 25.03
_diffrn_reflns_theta_min 2.09
_exptl_absorpt_coefficient_mu 5.135
_exptl_absorpt_correction_T_max 0.9043
_exptl_absorpt_correction_T_min 0.5778
_exptl_absorpt_correction_type integration
_exptl_absorpt_process_details 'SADABS (SHELXTL-NT v5.1, Bruker)'
_exptl_crystal_colour brown
_exptl_crystal_density_diffrn 1.870
_exptl_crystal_description block
_exptl_crystal_F_000 746
_exptl_crystal_size_max 0.12
_exptl_crystal_size_mid 0.08
_exptl_crystal_size_min 0.02
_refine_diff_density_max 1.119
_refine_diff_density_min -1.184
_refine_diff_density_rms 0.147
_refine_ls_extinction_method SHELXL
_refine_ls_goodness_of_fit_ref 1.091
_refine_ls_hydrogen_treatment constr
_refine_ls_matrix_type full
_refine_ls_number_parameters 317
_refine_ls_number_reflns 4786
_refine_ls_number_restraints 2
_refine_ls_restrained_S_all 1.091
_refine_ls_R_factor_all 0.0801
_refine_ls_R_factor_gt 0.0588
_refine_ls_shift/su_max 0.000
_refine_ls_shift/su_mean 0.000
_refine_ls_structure_factor_coef Fsqd
_refine_ls_weighting_details 'calc w=1/[\s^2^(Fo^2^)+(0.0228P)^2^+13.9407P] where P=(Fo^2^+2Fc^2^)/3'
_refine_ls_weighting_scheme calc
_refine_ls_wR_factor_gt 0.1173
_refine_ls_wR_factor_ref 0.1290
_reflns_number_gt 3800
_reflns_number_total 4786
_reflns_threshold_expression >2\s(I)
_cod_data_source_file ic101866v_si_002_1.cif
_cod_data_source_block compound_{Cu2[(SePh2P)2CSeSeC(PPh2Se)2]}_6
_cod_original_cell_volume 1363.2(5)
_cod_database_code 4324241

loop_
_symmetry_equiv_pos_as_xyz
'x, y, z'
'-x, -y, -z'

loop_
_atom_site_label
_atom_site_type_symbol
_atom_site_fract_x
_atom_site_fract_y
_atom_site_fract_z
_atom_site_U_iso_or_equiv
_atom_site_adp_type
_atom_site_occupancy
_atom_site_symmetry_multiplicity
_atom_site_calc_flag
_atom_site_refinement_flags
_atom_site_disorder_assembly
_atom_site_disorder_group
Se1 Se -0.15810(8) -0.09577(7) 0.29509(6) 0.0286(2) Uani 1 1 d . . .
Se2 Se -0.15737(9) 0.32083(8) -0.10698(6) 0.0343(2) Uani 1 1 d . . .
Se3 Se 0.03659(7) 0.10211(7) 0.03104(6) 0.02436(19) Uani 1 1 d . . .
Cu1 Cu 0.00832(10) -0.13903(10) 0.13842(8) 0.0338(3) Uani 1 1 d . . .
P1 P -0.1459(2) 0.11481(19) 0.25033(15) 0.0245(4) Uani 1 1 d . . .
P2 P -0.2447(2) 0.26010(19) 0.06157(15) 0.0233(4) Uani 1 1 d . . .
C1 C -0.1243(7) 0.1718(7) 0.1163(6) 0.0238(16) Uani 1 1 d . . .
C100 C -0.0005(8) 0.1672(7) 0.2787(6) 0.0279(17) Uani 1 1 d . . .
C101 C 0.0464(9) 0.0956(8) 0.3571(6) 0.0354(19) Uani 1 1 d . . .
H101 H 0.0057 0.0159 0.3943 0.042 Uiso 1 1 calc R . .
C102 C 0.1515(10) 0.1399(9) 0.3809(7) 0.047(2) Uani 1 1 d . . .
H102 H 0.1838 0.0900 0.4342 0.057 Uiso 1 1 calc R . .
C103 C 0.2107(9) 0.2556(9) 0.3285(7) 0.042(2) Uani 1 1 d . . .
H103 H 0.2824 0.2856 0.3469 0.050 Uiso 1 1 calc R . .
C104 C 0.1674(9) 0.3282(8) 0.2500(7) 0.037(2) Uani 1 1 d . . .
H104 H 0.2093 0.4075 0.2129 0.044 Uiso 1 1 calc R . .
C105 C 0.0605(8) 0.2831(8) 0.2259(6) 0.0331(19) Uani 1 1 d . . .
H105 H 0.0289 0.3329 0.1721 0.040 Uiso 1 1 calc R . .
C106 C -0.2960(8) 0.1880(8) 0.3383(6) 0.0297(18) Uani 1 1 d . . .
C107 C -0.2855(9) 0.3048(9) 0.3712(7) 0.040(2) Uani 1 1 d . . .
H107 H -0.2016 0.3489 0.3445 0.048 Uiso 1 1 calc R . .
C108 C -0.3988(10) 0.3558(9) 0.4432(7) 0.046(2) Uani 1 1 d . . .
H108 H -0.3932 0.4362 0.4647 0.055 Uiso 1 1 calc R . .
C109 C -0.5200(9) 0.2898(9) 0.4840(7) 0.044(2) Uani 1 1 d . . .
H109 H -0.5969 0.3242 0.5342 0.053 Uiso 1 1 calc R . .
C110 C -0.5290(9) 0.1742(9) 0.4517(6) 0.036(2) Uani 1 1 d . . .
H110 H -0.6119 0.1287 0.4797 0.043 Uiso 1 1 calc R . .
C111 C -0.4177(7) 0.1251(8) 0.3791(6) 0.0309(18) Uani 1 1 d . . .
H111 H -0.4250 0.0459 0.3567 0.037 Uiso 1 1 calc R . .
C200 C -0.3963(8) 0.1701(7) 0.0839(6) 0.0272(17) Uani 1 1 d . . .
C201 C -0.4147(8) 0.0461(8) 0.1418(6) 0.0313(18) Uani 1 1 d . . .
H201 H -0.3460 0.0053 0.1702 0.038 Uiso 1 1 calc R . .
C202 C -0.5328(9) -0.0182(8) 0.1582(7) 0.038(2) Uani 1 1 d . . .
H202 H -0.5445 -0.1034 0.1976 0.045 Uiso 1 1 calc R . .
C203 C -0.6336(9) 0.0396(9) 0.1182(7) 0.044(2) Uani 1 1 d . . .
H203 H -0.7156 -0.0040 0.1310 0.053 Uiso 1 1 calc R . .
C204 C -0.6135(9) 0.1627(9) 0.0587(7) 0.037(2) Uani 1 1 d . . .
H204 H -0.6820 0.2030 0.0300 0.044 Uiso 1 1 calc R . .
C205 C -0.4965(8) 0.2271(8) 0.0408(7) 0.0345(19) Uani 1 1 d . . .
H205 H -0.4837 0.3108 -0.0011 0.041 Uiso 1 1 calc R . .
C206 C -0.3033(8) 0.4032(7) 0.1231(6) 0.0257(17) Uani 1 1 d . . .
C207 C -0.4411(9) 0.4261(9) 0.1802(7) 0.039(2) Uani 1 1 d . . .
H207 H -0.5079 0.3656 0.1868 0.047 Uiso 1 1 calc R . .
C208 C -0.4800(11) 0.5374(9) 0.2272(8) 0.049(2) Uani 1 1 d . . .
H208 H -0.5736 0.5524 0.2656 0.059 Uiso 1 1 calc R . .
C209 C -0.3850(11) 0.6263(9) 0.2190(8) 0.049(3) Uani 1 1 d . . .
H209 H -0.4124 0.7016 0.2520 0.059 Uiso 1 1 calc R . .
C210 C -0.2490(11) 0.6037(8) 0.1619(7) 0.046(2) Uani 1 1 d . . .
H210 H -0.1827 0.6647 0.1550 0.055 Uiso 1 1 calc R . .
C211 C -0.2085(8) 0.4933(8) 0.1145(6) 0.0319(18) Uani 1 1 d . . .
H211 H -0.1147 0.4793 0.0758 0.038 Uiso 1 1 calc R . .
Cl1 Cl -0.7776(9) -0.2164(9) 0.3733(6) 0.163(4) Uani 0.712(6) 1 d P A 1
Cl2 Cl -0.8307(13) -0.4733(9) 0.4581(10) 0.202(4) Uani 0.712(6) 1 d P A 1
C10 C -0.944(3) -0.323(3) 0.425(2) 0.193(19) Uani 0.712(6) 1 d P A 1
H10A H -1.0155 -0.2960 0.4883 0.232 Uiso 0.712(6) 1 calc PR A 1
H10B H -0.9842 -0.3310 0.3699 0.232 Uiso 0.712(6) 1 calc PR A 1
Cl3 Cl -0.873(3) -0.343(3) 0.3904(17) 0.163(4) Uani 0.288(6) 1 d PD A 2
Cl4 Cl -1.079(3) -0.417(2) 0.386(2) 0.202(4) Uani 0.288(6) 1 d PD . 2
C11 C -0.985(5) -0.468(5) 0.483(4) 0.193(19) Uani 0.288(6) 1 d PD A 2
H11A H -1.0321 -0.4468 0.5550 0.232 Uiso 0.288(6) 1 calc PR A 2
H11B H -0.9455 -0.5583 0.4848 0.232 Uiso 0.288(6) 1 calc PR A 2

loop_
_atom_site_aniso_label
_atom_site_aniso_U_11
_atom_site_aniso_U_22
_atom_site_aniso_U_33
_atom_site_aniso_U_23
_atom_site_aniso_U_13
_atom_site_aniso_U_12
Se1 0.0274(4) 0.0271(4) 0.0260(4) -0.0056(3) -0.0008(3) -0.0007(3)
Se2 0.0327(5) 0.0379(5) 0.0255(4) -0.0026(3) -0.0042(3) 0.0085(4)
Se3 0.0178(4) 0.0277(4) 0.0263(4) -0.0075(3) -0.0041(3) 0.0011(3)
Cu1 0.0266(6) 0.0430(6) 0.0314(5) -0.0153(4) -0.0060(4) 0.0068(4)
P1 0.0194(10) 0.0283(10) 0.0245(10) -0.0088(8) -0.0035(8) 0.0010(8)
P2 0.0197(10) 0.0266(10) 0.0226(10) -0.0062(8) -0.0049(8) 0.0018(8)
C1 0.017(4) 0.022(4) 0.029(4) -0.008(3) -0.002(3) 0.005(3)
C100 0.025(4) 0.032(4) 0.026(4) -0.009(3) -0.006(3) 0.004(3)
C101 0.031(5) 0.041(5) 0.035(5) 0.000(4) -0.013(4) -0.007(4)
C102 0.051(6) 0.051(6) 0.049(6) 0.011(4) -0.032(5) -0.019(5)
C103 0.037(5) 0.053(6) 0.042(5) -0.011(4) -0.017(4) -0.007(4)
C104 0.033(5) 0.036(5) 0.047(5) -0.013(4) -0.016(4) -0.004(4)
C105 0.033(5) 0.039(5) 0.029(4) -0.007(4) -0.012(4) 0.002(4)
C106 0.024(4) 0.040(5) 0.022(4) -0.008(3) -0.003(3) 0.009(3)
C107 0.038(5) 0.046(5) 0.036(5) -0.018(4) -0.008(4) 0.004(4)
C108 0.051(6) 0.033(5) 0.049(6) -0.024(4) -0.008(5) 0.017(4)
C109 0.030(5) 0.058(6) 0.040(5) -0.016(4) -0.003(4) 0.012(4)
C110 0.028(5) 0.046(5) 0.034(5) -0.009(4) -0.009(4) 0.006(4)
C111 0.014(4) 0.044(5) 0.033(4) -0.010(4) -0.006(3) 0.009(3)
C200 0.021(4) 0.033(4) 0.034(4) -0.016(3) -0.014(3) 0.008(3)
C201 0.027(4) 0.038(5) 0.033(4) -0.006(4) -0.014(3) -0.004(4)
C202 0.037(5) 0.029(4) 0.052(5) -0.010(4) -0.017(4) -0.008(4)
C203 0.027(5) 0.057(6) 0.049(5) -0.017(5) -0.009(4) -0.004(4)
C204 0.029(5) 0.050(5) 0.043(5) -0.019(4) -0.025(4) 0.009(4)
C205 0.032(5) 0.036(5) 0.042(5) -0.010(4) -0.018(4) -0.003(4)
C206 0.029(4) 0.026(4) 0.022(4) -0.007(3) -0.008(3) 0.006(3)
C207 0.025(5) 0.045(5) 0.045(5) -0.015(4) -0.007(4) 0.005(4)
C208 0.045(6) 0.045(6) 0.055(6) -0.020(5) -0.009(5) 0.014(5)
C209 0.065(7) 0.028(5) 0.055(6) -0.014(4) -0.020(5) 0.016(5)
C210 0.062(7) 0.029(5) 0.052(6) -0.007(4) -0.023(5) -0.012(4)
C211 0.025(4) 0.032(4) 0.039(5) -0.006(4) -0.011(4) -0.004(3)
Cl1 0.152(7) 0.168(7) 0.117(5) 0.025(5) -0.014(5) 0.054(5)
Cl2 0.239(11) 0.129(6) 0.254(11) -0.043(7) -0.085(9) -0.043(7)
C10 0.13(2) 0.16(3) 0.15(2) 0.085(19) 0.068(18) 0.09(2)
Cl3 0.152(7) 0.168(7) 0.117(5) 0.025(5) -0.014(5) 0.054(5)
Cl4 0.239(11) 0.129(6) 0.254(11) -0.043(7) -0.085(9) -0.043(7)
C11 0.13(2) 0.16(3) 0.15(2) 0.085(19) 0.068(18) 0.09(2)

loop_
_atom_type_symbol
_atom_type_description
_atom_type_scat_dispersion_real
_atom_type_scat_dispersion_imag
_atom_type_scat_source
C C 0.0033 0.0016 'International Tables Vol C Tables 4.2.6.8 and 6.1.1.4'
H H 0.0000 0.0000 'International Tables Vol C Tables 4.2.6.8 and 6.1.1.4'
P P 0.1023 0.0942 'International Tables Vol C Tables 4.2.6.8 and 6.1.1.4'
Cl Cl 0.1484 0.1585 'International Tables Vol C Tables 4.2.6.8 and 6.1.1.4'
Cu Cu 0.3201 1.2651 'International Tables Vol C Tables 4.2.6.8 and 6.1.1.4'
Se Se -0.0929 2.2259 'International Tables Vol C Tables 4.2.6.8 and 6.1.1.4'

loop_
_geom_angle_atom_site_label_1
_geom_angle_atom_site_label_2
_geom_angle_atom_site_label_3
_geom_angle
_geom_angle_site_symmetry_1
_geom_angle_site_symmetry_3
P1 Se1 Cu1 94.08(7) . .
P2 Se2 Cu1 95.92(7) . 2
C1 Se3 Cu1 100.5(2) . 2
C1 Se3 Cu1 96.3(2) . .
Cu1 Se3 Cu1 116.98(4) 2 .
C1 Se3 Se3 106.0(2) . 2
Cu1 Se3 Se3 62.43(4) 2 2
Cu1 Se3 Se3 54.55(4) . 2
Se1 Cu1 Se2 129.45(6) . 2
Se1 Cu1 Se3 122.20(5) . 2
Se2 Cu1 Se3 96.94(5) 2 2
Se1 Cu1 Se3 99.01(5) . .
Se2 Cu1 Se3 128.62(5) 2 .
Se3 Cu1 Se3 63.02(4) 2 .
C1 P1 C106 112.7(3) . .
C1 P1 C100 107.4(4) . .
C106 P1 C100 105.1(4) . .
C1 P1 Se1 114.7(3) . .
C106 P1 Se1 107.7(3) . .
C100 P1 Se1 108.7(3) . .
C1 P2 C206 109.1(4) . .
C1 P2 C200 113.3(3) . .
C206 P2 C200 106.4(4) . .
C1 P2 Se2 112.0(2) . .
C206 P2 Se2 108.3(2) . .
C200 P2 Se2 107.6(3) . .
P1 C1 P2 127.6(4) . .
P1 C1 Se3 110.6(4) . .
P2 C1 Se3 121.0(4) . .
C105 C100 C101 118.8(8) . .
C105 C100 P1 120.3(6) . .
C101 C100 P1 120.8(6) . .
C102 C101 C100 120.0(8) . .
C101 C102 C103 120.8(8) . .
C104 C103 C102 120.7(8) . .
C103 C104 C105 118.5(8) . .
C100 C105 C104 121.3(8) . .
C111 C106 C107 119.2(7) . .
C111 C106 P1 120.6(6) . .
C107 C106 P1 120.0(6) . .
C108 C107 C106 119.4(9) . .
C109 C108 C107 120.2(9) . .
C110 C109 C108 119.9(8) . .
C111 C110 C109 119.8(9) . .
C110 C111 C106 121.4(8) . .
C201 C200 C205 119.1(7) . .
C201 C200 P2 122.0(6) . .
C205 C200 P2 118.9(6) . .
C202 C201 C200 120.1(8) . .
C203 C202 C201 120.7(8) . .
C202 C203 C204 118.9(8) . .
C205 C204 C203 121.1(8) . .
C204 C205 C200 120.1(8) . .
C211 C206 C207 118.7(7) . .
C211 C206 P2 118.9(6) . .
C207 C206 P2 122.4(6) . .
C208 C207 C206 119.8(9) . .
C209 C208 C207 121.2(9) . .
C208 C209 C210 118.8(9) . .
C209 C210 C211 120.8(9) . .
C206 C211 C210 120.7(8) . .
Cl2 C10 Cl1 88.6(13) . .
C11 Cl3 Cl4 51.2(10) . .
C11 Cl4 C11 19(2) . 2_346
C11 Cl4 Cl3 49.9(10) . .
C11 Cl4 Cl3 68.5(17) 2_346 .
Cl3 C11 Cl4 78.9(17) . .

loop_
_geom_bond_atom_site_label_1
_geom_bond_atom_site_label_2
_geom_bond_distance
_geom_bond_site_symmetry_2
Se1 P1 2.183(2) .
Se1 Cu1 2.3386(15) .
Se2 P2 2.163(2) .
Se2 Cu1 2.3437(15) 2
Se3 C1 1.855(7) .
Se3 Cu1 2.4531(14) 2
Se3 Cu1 2.6692(15) .
Se3 Se3 2.6834(16) 2
Cu1 Se2 2.3437(15) 2
Cu1 Se3 2.4531(14) 2
P1 C1 1.758(7) .
P1 C106 1.817(8) .
P1 C100 1.822(8) .
P2 C1 1.765(7) .
P2 C206 1.803(7) .
P2 C200 1.813(8) .
C100 C105 1.384(11) .
C100 C101 1.386(11) .
C101 C102 1.370(12) .
C102 C103 1.374(12) .
C103 C104 1.372(12) .
C104 C105 1.392(11) .
C106 C111 1.373(11) .
C106 C107 1.398(12) .
C107 C108 1.388(12) .
C108 C109 1.385(13) .
C109 C110 1.377(13) .
C110 C111 1.371(11) .
C200 C201 1.387(11) .
C200 C205 1.391(11) .
C201 C202 1.382(11) .
C202 C203 1.375(12) .
C203 C204 1.387(13) .
C204 C205 1.368(12) .
C206 C211 1.384(11) .
C206 C207 1.401(11) .
C207 C208 1.390(12) .
C208 C209 1.378(14) .
C209 C210 1.385(14) .
C210 C211 1.385(12) .
Cl1 C10 1.99(4) .
Cl2 C10 1.95(2) .
Cl3 C11 1.83(2) .
Cl3 Cl4 2.35(4) .
Cl4 C11 1.87(2) .
Cl4 C11 2.22(6) 2_346

loop_
_geom_torsion_atom_site_label_1
_geom_torsion_atom_site_label_2
_geom_torsion_atom_site_label_3
_geom_torsion_atom_site_label_4
_geom_torsion
_geom_torsion_site_symmetry_1
_geom_torsion_site_symmetry_4
P1 Se1 Cu1 Se2 152.89(8) . 2
P1 Se1 Cu1 Se3 -72.44(8) . 2
P1 Se1 Cu1 Se3 -8.73(7) . .
C1 Se3 Cu1 Se1 -16.5(2) . .
Cu1 Se3 Cu1 Se1 -121.65(5) 2 .
Se3 Se3 Cu1 Se1 -121.65(5) 2 .
C1 Se3 Cu1 Se2 -178.3(2) . 2
Cu1 Se3 Cu1 Se2 76.51(7) 2 2
Se3 Se3 Cu1 Se2 76.51(7) 2 2
C1 Se3 Cu1 Se3 105.2(2) . 2
Cu1 Se3 Cu1 Se3 0.0 2 2
Cu1 Se1 P1 C1 38.3(3) . .
Cu1 Se1 P1 C106 164.7(3) . .
Cu1 Se1 P1 C100 -81.9(3) . .
Cu1 Se2 P2 C1 33.1(3) 2 .
Cu1 Se2 P2 C206 153.4(3) 2 .
Cu1 Se2 P2 C200 -92.0(3) 2 .
C106 P1 C1 P2 -14.0(7) . .
C100 P1 C1 P2 -129.3(5) . .
Se1 P1 C1 P2 109.8(5) . .
C106 P1 C1 Se3 176.1(4) . .
C100 P1 C1 Se3 60.9(5) . .
Se1 P1 C1 Se3 -60.1(4) . .
C206 P2 C1 P1 54.8(6) . .
C200 P2 C1 P1 -63.4(6) . .
Se2 P2 C1 P1 174.7(4) . .
C206 P2 C1 Se3 -136.3(4) . .
C200 P2 C1 Se3 105.4(5) . .
Se2 P2 C1 Se3 -16.4(5) . .
Cu1 Se3 C1 P1 161.4(3) 2 .
Cu1 Se3 C1 P1 42.4(4) . .
Se3 Se3 C1 P1 97.3(4) 2 .
Cu1 Se3 C1 P2 -9.1(5) 2 .
Cu1 Se3 C1 P2 -128.1(4) . .
Se3 Se3 C1 P2 -73.3(4) 2 .
C1 P1 C100 C105 32.1(7) . .
C106 P1 C100 C105 -88.1(7) . .
Se1 P1 C100 C105 156.8(6) . .
C1 P1 C100 C101 -151.2(6) . .
C106 P1 C100 C101 88.6(7) . .
Se1 P1 C100 C101 -26.5(7) . .
C105 C100 C101 C102 -0.1(13) . .
P1 C100 C101 C102 -176.8(7) . .
C100 C101 C102 C103 0.6(15) . .
C101 C102 C103 C104 -1.1(15) . .
C102 C103 C104 C105 1.1(14) . .
C101 C100 C105 C104 0.1(12) . .
P1 C100 C105 C104 176.8(6) . .
C103 C104 C105 C100 -0.6(12) . .
C1 P1 C106 C111 96.7(7) . .
C100 P1 C106 C111 -146.7(6) . .
Se1 P1 C106 C111 -30.9(7) . .
C1 P1 C106 C107 -88.1(7) . .
C100 P1 C106 C107 28.5(7) . .
Se1 P1 C106 C107 144.3(6) . .
C111 C106 C107 C108 -0.9(12) . .
P1 C106 C107 C108 -176.2(7) . .
C106 C107 C108 C109 1.6(14) . .
C107 C108 C109 C110 -1.0(14) . .
C108 C109 C110 C111 -0.1(13) . .
C109 C110 C111 C106 0.7(12) . .
C107 C106 C111 C110 -0.2(12) . .
P1 C106 C111 C110 175.1(6) . .
C1 P2 C200 C201 2.1(8) . .
C206 P2 C200 C201 -117.7(7) . .
Se2 P2 C200 C201 126.4(6) . .
C1 P2 C200 C205 -177.3(6) . .
C206 P2 C200 C205 62.8(7) . .
Se2 P2 C200 C205 -53.0(7) . .
C205 C200 C201 C202 -1.5(12) . .
P2 C200 C201 C202 179.0(6) . .
C200 C201 C202 C203 -0.3(13) . .
C201 C202 C203 C204 1.5(13) . .
C202 C203 C204 C205 -0.8(13) . .
C203 C204 C205 C200 -1.1(13) . .
C201 C200 C205 C204 2.2(12) . .
P2 C200 C205 C204 -178.3(6) . .
C1 P2 C206 C211 60.0(7) . .
C200 P2 C206 C211 -177.4(6) . .
Se2 P2 C206 C211 -62.1(6) . .
C1 P2 C206 C207 -119.3(7) . .
C200 P2 C206 C207 3.2(7) . .
Se2 P2 C206 C207 118.6(6) . .
C211 C206 C207 C208 -0.2(12) . .
P2 C206 C207 C208 179.1(7) . .
C206 C207 C208 C209 -0.2(14) . .
C207 C208 C209 C210 0.6(14) . .
C208 C209 C210 C211 -0.7(14) . .
C207 C206 C211 C210 0.2(12) . .
P2 C206 C211 C210 -179.1(6) . .
C209 C210 C211 C206 0.2(13) . .
C11 Cl3 Cl4 C11 -5(5) . 2_346
C11 Cl4 C11 Cl3 166(15) 2_346 .
